data_4301746
loop_
_publ_author_name
'Miguel Baya'
'Miguel A. Esteruelas'
'Montserrat Oliv\'an'
'Enrique O\~nate'

_publ_contact_author
;
  Dr. Enrique O\~nate Rodr\'iguez
  Departamento de Qu\'imica Inorg\'anica - I.C.M.A.
  Facultad de Ciencias
  Universidad de Zaragoza - C.S.I.C.
  50009 Zaragoza, Spain
;
_publ_contact_author_email enriqueo@posta.unizar.es
_publ_section_title
;
Monocationic Trihydride and Dicationic Dihydride-Dihydrogen and
Bis(dihydrogen) Osmium Complexes Containing Cyclic and Acyclic Triamine
Ligands: Influence of the N-Os-N Angles on the Hydrogen-Hydrogen
Interactions
;
_journal_name_full 'Inorganic Chemistry'
_journal_page_first 2677
_journal_page_last 2686
_journal_paper_doi 10.1021/ic8023259
_journal_volume 48
_journal_year 2009
_chemical_formula_moiety 'C15 H40 N3 Os P, 2 (B F4), C2 H3 N'
_chemical_formula_sum 'C17 H43 B2 F8 N4 Os P'
_chemical_formula_weight 698.34
_chemical_name_systematic
; 
 ? 
;
_space_group_IT_number 14
_symmetry_cell_setting monoclinic
_symmetry_space_group_name_Hall '-P 2yn'
_symmetry_space_group_name_H-M 'P 1 21/n 1'
_atom_sites_solution_hydrogens geom
_atom_sites_solution_primary direct
_atom_sites_solution_secondary difmap
_audit_creation_method SHELXL-97
_cell_angle_alpha 90.00
_cell_angle_beta 94.868(3)
_cell_angle_gamma 90.00
_cell_formula_units_Z 4
_cell_length_a 8.1936(14)
_cell_length_b 33.085(6)
_cell_length_c 9.7024(16)
_cell_measurement_reflns_used 4514
_cell_measurement_temperature 100(2)
_cell_measurement_theta_max 28
_cell_measurement_theta_min 2
_cell_volume 2620.7(8)
_computing_cell_refinement 'SAINT+ v. 6.1 (Bruker AXS, 2000)'
_computing_data_collection 'SMART v. 5.625 (Bruker AXS, 2000)'
_computing_data_reduction 'SAINT+ v. 6.1 (Bruker AXS, 2000)'
_computing_molecular_graphics 'XP, SHELXTL v. 6.1 (Bruker, 2000)'
_computing_publication_material 'XCIF, SHELXTL v. 6.1 (Bruker, 2000)'
_computing_structure_refinement 'SHELXL-97 (Sheldrick, 1997)'
_computing_structure_solution 'SHELXS-97 (Sheldrick, 1990)'
_diffrn_ambient_temperature 100(2)
_diffrn_detector_area_resol_mean 8.26
_diffrn_measured_fraction_theta_full 0.981
_diffrn_measured_fraction_theta_max 0.901
_diffrn_measurement_device_type 'Bruker SMART APEX CCD system'
_diffrn_measurement_method '\w rotations with narrow frames'
_diffrn_radiation_monochromator graphite
_diffrn_radiation_source 'fine-focus sealed tube'
_diffrn_radiation_type MoK\a
_diffrn_radiation_wavelength 0.71073
_diffrn_reflns_av_R_equivalents 0.0457
_diffrn_reflns_av_sigmaI/netI 0.0676
_diffrn_reflns_limit_h_max 9
_diffrn_reflns_limit_h_min -10
_diffrn_reflns_limit_k_max 36
_diffrn_reflns_limit_k_min -42
_diffrn_reflns_limit_l_max 13
_diffrn_reflns_limit_l_min -12
_diffrn_reflns_number 17705
_diffrn_reflns_theta_full 27.50
_diffrn_reflns_theta_max 28.96
_diffrn_reflns_theta_min 2.19
_diffrn_standards_decay_% 'no decay'
_exptl_absorpt_coefficient_mu 4.997
_exptl_absorpt_correction_T_max 0.639
_exptl_absorpt_correction_T_min 0.455
_exptl_absorpt_correction_type multi-scan
_exptl_absorpt_process_details
;
Absorption correction performed with SADABS program. This is based on the
method of Blessing: Blessing, R. H., Acta Crystallogr., Sect. A 1995, 51, 33.

SADABS: Area-Detector Absorption Correction. Bruker-AXS 
within SAINT+ package, v. 6.1 (2000).
;
_exptl_crystal_colour colorless
_exptl_crystal_density_diffrn 1.770
_exptl_crystal_density_method 'not measured'
_exptl_crystal_description 'irregular block'
_exptl_crystal_F_000 1384
_exptl_crystal_size_max 0.18
_exptl_crystal_size_mid 0.10
_exptl_crystal_size_min 0.09
_refine_diff_density_max 2.096
_refine_diff_density_min -1.379
_refine_diff_density_rms 0.167
_refine_ls_extinction_method none
_refine_ls_goodness_of_fit_ref 0.988
_refine_ls_hydrogen_treatment mixed
_refine_ls_matrix_type full
_refine_ls_number_parameters 330
_refine_ls_number_reflns 6245
_refine_ls_number_restraints 25
_refine_ls_restrained_S_all 1.009
_refine_ls_R_factor_all 0.0572
_refine_ls_R_factor_gt 0.0410
_refine_ls_shift/su_max 0.008
_refine_ls_shift/su_mean 0.000
_refine_ls_structure_factor_coef Fsqd
_refine_ls_weighting_details 'calc w=1/[\s^2^(Fo^2^)+(0.0328P)^2^+0.0000P] where P=(Fo^2^+2Fc^2^)/3'
_refine_ls_weighting_scheme calc
_refine_ls_wR_factor_gt 0.0783
_refine_ls_wR_factor_ref 0.0829
_reflns_number_gt 5011
_reflns_number_total 6245
_reflns_threshold_expression >2sigma(I)
_cod_data_source_file ic8023259_si_001_3.cif
_cod_data_source_block mae288as
_cod_original_sg_symbol_H-M 'P 21/n'
_cod_database_code 4301746

loop_
_symmetry_equiv_pos_as_xyz
'x, y, z'
'-x+1/2, y+1/2, -z+1/2'
'-x, -y, -z'
'x-1/2, -y-1/2, z-1/2'

loop_
_atom_site_label
_atom_site_type_symbol
_atom_site_fract_x
_atom_site_fract_y
_atom_site_fract_z
_atom_site_U_iso_or_equiv
_atom_site_adp_type
_atom_site_occupancy
_atom_site_symmetry_multiplicity
_atom_site_calc_flag
_atom_site_refinement_flags
_atom_site_disorder_assembly
_atom_site_disorder_group
Os Os 0.26269(2) 0.122249(6) 0.430828(19) 0.01510(7) Uani 1 1 d D . .
H04 H 0.206(6) 0.1642(8) 0.366(5) 0.031(16) Uiso 1 1 d D . .
H02 H 0.435(4) 0.123(2) 0.518(6) 0.05(2) Uiso 1 1 d D . .
H03 H 0.430(5) 0.145(2) 0.470(8) 0.07(3) Uiso 1 1 d D . .
H01 H 0.214(7) 0.1053(19) 0.574(3) 0.05(2) Uiso 1 1 d D . .
P1 P 0.18275(16) 0.17210(5) 0.58102(13) 0.0153(3) Uani 1 1 d . . .
N1 N 0.3244(5) 0.05912(15) 0.4191(4) 0.0181(10) Uani 1 1 d D . .
H1N H 0.367(6) 0.0546(17) 0.502(2) 0.021(15) Uiso 1 1 d D . .
N2 N 0.3190(5) 0.11566(15) 0.2174(4) 0.0187(10) Uani 1 1 d D . .
H2N H 0.386(6) 0.1357(13) 0.211(6) 0.04(2) Uiso 1 1 d D . .
N3 N 0.0369(5) 0.09739(16) 0.3396(4) 0.0198(10) Uani 1 1 d D . .
H3N H -0.042(5) 0.1127(15) 0.362(6) 0.023(16) Uiso 1 1 d D . .
C1 C 0.4548(6) 0.05526(19) 0.3219(5) 0.0229(13) Uani 1 1 d . . .
H1A H 0.4764 0.0264 0.3041 0.028 Uiso 1 1 calc R . .
H1B H 0.5575 0.0678 0.3628 0.028 Uiso 1 1 calc R . .
C2 C 0.3983(7) 0.07615(19) 0.1888(6) 0.0256(13) Uani 1 1 d . . .
H2A H 0.4932 0.0809 0.1340 0.031 Uiso 1 1 calc R . .
H2B H 0.3192 0.0587 0.1337 0.031 Uiso 1 1 calc R . .
C3 C 0.1770(6) 0.03307(18) 0.3816(6) 0.0230(13) Uani 1 1 d . . .
H3A H 0.1775 0.0241 0.2843 0.028 Uiso 1 1 calc R . .
H3B H 0.1817 0.0087 0.4412 0.028 Uiso 1 1 calc R . .
C4 C 0.0223(6) 0.05598(18) 0.3996(6) 0.0220(12) Uani 1 1 d . . .
H4A H -0.0725 0.0417 0.3519 0.026 Uiso 1 1 calc R . .
H4B H 0.0047 0.0580 0.4991 0.026 Uiso 1 1 calc R . .
C5 C 0.1616(7) 0.1221(2) 0.1310(5) 0.0270(13) Uani 1 1 d . . .
H5A H 0.1758 0.1153 0.0334 0.032 Uiso 1 1 calc R . .
H5B H 0.1288 0.1508 0.1353 0.032 Uiso 1 1 calc R . .
C6 C 0.0303(7) 0.0957(2) 0.1837(5) 0.0253(13) Uani 1 1 d . . .
H6A H 0.0459 0.0674 0.1539 0.030 Uiso 1 1 calc R . .
H6B H -0.0786 0.1049 0.1439 0.030 Uiso 1 1 calc R . .
C7 C -0.0437(6) 0.17469(18) 0.5721(6) 0.0210(12) Uani 1 1 d . . .
H7 H -0.0825 0.1735 0.4716 0.025 Uiso 1 1 calc R . .
C8 C -0.1209(7) 0.1387(2) 0.6395(6) 0.0306(14) Uani 1 1 d . . .
H8A H -0.1138 0.1426 0.7400 0.046 Uiso 1 1 calc R . .
H8B H -0.0624 0.1140 0.6180 0.046 Uiso 1 1 calc R . .
H8C H -0.2361 0.1364 0.6040 0.046 Uiso 1 1 calc R . .
C9 C -0.1149(7) 0.2138(2) 0.6277(6) 0.0313(15) Uani 1 1 d . . .
H9A H -0.2337 0.2143 0.6047 0.047 Uiso 1 1 calc R . .
H9B H -0.0650 0.2371 0.5856 0.047 Uiso 1 1 calc R . .
H9C H -0.0914 0.2149 0.7284 0.047 Uiso 1 1 calc R . .
C10 C 0.2450(6) 0.22368(17) 0.5401(5) 0.0194(12) Uani 1 1 d . . .
H10 H 0.2027 0.2416 0.6120 0.023 Uiso 1 1 calc R . .
C11 C 0.4307(6) 0.2300(2) 0.5490(6) 0.0270(14) Uani 1 1 d . . .
H11A H 0.4772 0.2146 0.4754 0.040 Uiso 1 1 calc R . .
H11B H 0.4793 0.2207 0.6392 0.040 Uiso 1 1 calc R . .
H11C H 0.4546 0.2588 0.5382 0.040 Uiso 1 1 calc R . .
C12 C 0.1686(7) 0.23903(19) 0.4003(6) 0.0257(13) Uani 1 1 d . . .
H12A H 0.1762 0.2686 0.3975 0.039 Uiso 1 1 calc R . .
H12B H 0.0533 0.2309 0.3882 0.039 Uiso 1 1 calc R . .
H12C H 0.2274 0.2274 0.3259 0.039 Uiso 1 1 calc R . .
C13 C 0.2523(6) 0.16454(18) 0.7660(5) 0.0212(12) Uani 1 1 d . . .
H13 H 0.1750 0.1443 0.8009 0.025 Uiso 1 1 calc R . .
C14 C 0.2387(7) 0.20192(19) 0.8569(5) 0.0247(13) Uani 1 1 d . . .
H14A H 0.2629 0.1944 0.9542 0.037 Uiso 1 1 calc R . .
H14B H 0.1274 0.2129 0.8433 0.037 Uiso 1 1 calc R . .
H14C H 0.3171 0.2224 0.8315 0.037 Uiso 1 1 calc R . .
C15 C 0.4237(7) 0.1458(2) 0.7929(6) 0.0318(15) Uani 1 1 d . . .
H15A H 0.5056 0.1642 0.7603 0.048 Uiso 1 1 calc R . .
H15B H 0.4274 0.1200 0.7433 0.048 Uiso 1 1 calc R . .
H15C H 0.4474 0.1410 0.8923 0.048 Uiso 1 1 calc R . .
B1 B 0.6958(6) 0.16887(19) 0.1960(6) 0.0282(16) Uani 1 1 d D . .
F1 F 0.7040(4) 0.13588(10) 0.2901(4) 0.0373(9) Uani 1 1 d D A .
F2A F 0.6975(9) 0.1500(2) 0.0667(5) 0.045(2) Uiso 0.55 1 d PD A 1
F3A F 0.5495(7) 0.1890(2) 0.2078(7) 0.0389(19) Uiso 0.55 1 d PD A 1
F4A F 0.8312(6) 0.19241(17) 0.2228(6) 0.0284(15) Uiso 0.55 1 d PD A 1
F2B F 0.7663(10) 0.1618(3) 0.0729(7) 0.051(3) Uiso 0.45 1 d PD A 2
F3B F 0.5327(7) 0.1800(2) 0.1607(8) 0.029(2) Uiso 0.45 1 d PD A 2
F4B F 0.7767(10) 0.2012(2) 0.2664(8) 0.047(2) Uiso 0.45 1 d PD A 2
B2 B 0.7959(9) 0.9697(2) 0.1811(7) 0.0275(16) Uani 1 1 d . . .
F5 F 0.9101(4) 0.99714(12) 0.1432(4) 0.0421(10) Uani 1 1 d . . .
F6 F 0.7632(5) 0.97573(12) 0.3170(3) 0.0419(10) Uani 1 1 d . . .
F7 F 0.8557(6) 0.93134(14) 0.1646(5) 0.0739(15) Uani 1 1 d . . .
F8 F 0.6524(5) 0.97419(17) 0.0980(4) 0.0672(15) Uani 1 1 d . . .
C16 C 0.3361(6) 0.94418(18) 0.2461(6) 0.0224(12) Uani 1 1 d . . .
C17 C 0.2708(7) 0.9430(2) 0.1035(6) 0.0325(15) Uani 1 1 d . . .
H17A H 0.2814 0.9155 0.0673 0.049 Uiso 1 1 calc R . .
H17B H 0.3315 0.9619 0.0493 0.049 Uiso 1 1 calc R . .
H17C H 0.1549 0.9507 0.0970 0.049 Uiso 1 1 calc R . .
N4 N 0.3870(6) 0.94498(16) 0.3596(5) 0.0305(12) Uani 1 1 d . . .

loop_
_atom_site_aniso_label
_atom_site_aniso_U_11
_atom_site_aniso_U_22
_atom_site_aniso_U_33
_atom_site_aniso_U_23
_atom_site_aniso_U_13
_atom_site_aniso_U_12
Os 0.01377(10) 0.01715(13) 0.01428(10) -0.00132(9) 0.00063(7) 0.00009(9)
P1 0.0120(6) 0.0189(9) 0.0150(6) -0.0001(5) 0.0009(5) -0.0002(5)
N1 0.020(2) 0.018(3) 0.016(2) 0.0001(18) -0.0009(17) 0.0033(19)
N2 0.023(2) 0.014(3) 0.020(2) -0.0040(18) 0.0057(18) -0.004(2)
N3 0.022(2) 0.021(3) 0.016(2) -0.0024(19) 0.0007(18) 0.004(2)
C1 0.019(3) 0.026(4) 0.024(3) -0.005(2) 0.003(2) 0.005(2)
C2 0.029(3) 0.024(4) 0.025(3) -0.006(2) 0.008(2) 0.001(3)
C3 0.023(3) 0.023(4) 0.022(3) -0.004(2) 0.002(2) -0.005(2)
C4 0.020(3) 0.025(4) 0.022(3) -0.004(2) 0.002(2) -0.006(2)
C5 0.034(3) 0.027(4) 0.018(3) 0.002(2) -0.005(2) -0.002(3)
C6 0.025(3) 0.031(4) 0.019(3) -0.004(2) -0.006(2) 0.000(3)
C7 0.013(2) 0.025(4) 0.025(3) -0.003(2) 0.001(2) -0.002(2)
C8 0.021(3) 0.031(4) 0.041(4) -0.001(3) 0.012(2) -0.005(3)
C9 0.016(3) 0.037(5) 0.041(4) -0.008(3) 0.006(2) 0.004(3)
C10 0.017(3) 0.018(3) 0.023(3) -0.003(2) 0.001(2) -0.002(2)
C11 0.019(3) 0.032(4) 0.030(3) 0.000(3) 0.003(2) -0.005(3)
C12 0.029(3) 0.019(4) 0.029(3) 0.004(2) 0.002(2) 0.001(3)
C13 0.024(3) 0.026(4) 0.012(2) -0.001(2) -0.001(2) -0.001(2)
C14 0.024(3) 0.035(4) 0.016(3) -0.004(2) 0.001(2) 0.001(3)
C15 0.039(3) 0.037(4) 0.018(3) -0.007(3) -0.008(2) 0.015(3)
B1 0.021(3) 0.031(5) 0.032(4) 0.001(3) -0.003(3) 0.001(3)
F1 0.0252(18) 0.027(2) 0.060(2) 0.0120(18) 0.0045(17) -0.0020(16)
B2 0.033(4) 0.027(5) 0.023(3) -0.002(3) 0.004(3) -0.004(3)
F5 0.049(2) 0.042(3) 0.037(2) 0.0013(18) 0.0112(18) -0.0158(19)
F6 0.054(2) 0.051(3) 0.0207(18) -0.0036(17) 0.0071(17) -0.015(2)
F7 0.109(4) 0.030(3) 0.090(4) -0.007(2) 0.048(3) 0.000(3)
F8 0.044(3) 0.118(5) 0.037(2) 0.004(2) -0.0127(19) -0.021(3)
C16 0.018(3) 0.017(4) 0.032(3) 0.004(2) 0.001(2) 0.002(2)
C17 0.029(3) 0.038(5) 0.031(3) 0.001(3) -0.001(3) 0.002(3)
N4 0.029(3) 0.027(3) 0.035(3) 0.002(2) -0.004(2) 0.003(2)

loop_
_atom_type_symbol
_atom_type_description
_atom_type_scat_dispersion_real
_atom_type_scat_dispersion_imag
_atom_type_scat_source
C C 0.0033 0.0016 'International Tables Vol C Tables 4.2.6.8 and 6.1.1.4'
H H 0.0000 0.0000 'International Tables Vol C Tables 4.2.6.8 and 6.1.1.4'
B B 0.0013 0.0007 'International Tables Vol C Tables 4.2.6.8 and 6.1.1.4'
N N 0.0061 0.0033 'International Tables Vol C Tables 4.2.6.8 and 6.1.1.4'
F F 0.0171 0.0103 'International Tables Vol C Tables 4.2.6.8 and 6.1.1.4'
P P 0.1023 0.0942 'International Tables Vol C Tables 4.2.6.8 and 6.1.1.4'
Os Os -1.2165 7.6030 'International Tables Vol C Tables 4.2.6.8 and 6.1.1.4'

loop_
_geom_angle_atom_site_label_1
_geom_angle_atom_site_label_2
_geom_angle_atom_site_label_3
_geom_angle
_geom_angle_site_symmetry_1
_geom_angle_site_symmetry_3
_geom_angle_publ_flag
N3 Os N1 78.74(18) . . ?
N3 Os N2 79.26(17) . . ?
N1 Os N2 77.43(17) . . ?
N3 Os P1 104.52(13) . . ?
N1 Os P1 143.00(12) . . ?
N2 Os P1 139.57(13) . . ?
N3 Os H04 88(2) . . ?
N1 Os H04 153(2) . . ?
N2 Os H04 78(2) . . ?
P1 Os H04 63(2) . . ?
N3 Os H02 158(3) . . ?
N1 Os H02 81(3) . . ?
N2 Os H02 105(3) . . ?
P1 Os H02 87(3) . . ?
H04 Os H02 115(3) . . ?
N3 Os H03 169(3) . . ?
N1 Os H03 106(3) . . ?
N2 Os H03 91(3) . . ?
P1 Os H03 78(3) . . ?
H04 Os H03 84(4) . . ?
H02 Os H03 32(3) . . ?
N3 Os H01 87(2) . . ?
N1 Os H01 77(2) . . ?
N2 Os H01 153(3) . . ?
P1 Os H01 66(3) . . ?
H04 Os H01 125(3) . . ?
H02 Os H01 79(3) . . ?
H03 Os H01 104(4) . . ?
C10 P1 C7 104.0(3) . . ?
C10 P1 C13 105.5(3) . . ?
C7 P1 C13 106.0(2) . . ?
C10 P1 Os 115.13(18) . . ?
C7 P1 Os 109.70(18) . . ?
C13 P1 Os 115.49(19) . . ?
C1 N1 C3 113.7(4) . . ?
C1 N1 Os 107.5(3) . . ?
C3 N1 Os 112.4(3) . . ?
C1 N1 H1N 109(4) . . ?
C3 N1 H1N 112(4) . . ?
Os N1 H1N 101(4) . . ?
C5 N2 C2 112.9(4) . . ?
C5 N2 Os 106.1(3) . . ?
C2 N2 Os 113.3(3) . . ?
C5 N2 H2N 112(4) . . ?
C2 N2 H2N 111(5) . . ?
Os N2 H2N 100(4) . . ?
C4 N3 C6 110.9(4) . . ?
C4 N3 Os 106.6(3) . . ?
C6 N3 Os 112.6(3) . . ?
C4 N3 H3N 111(4) . . ?
C6 N3 H3N 108(4) . . ?
Os N3 H3N 108(4) . . ?
N1 C1 C2 108.6(4) . . ?
N1 C1 H1A 110.0 . . ?
C2 C1 H1A 110.0 . . ?
N1 C1 H1B 110.0 . . ?
C2 C1 H1B 110.0 . . ?
H1A C1 H1B 108.3 . . ?
N2 C2 C1 110.4(4) . . ?
N2 C2 H2A 109.6 . . ?
C1 C2 H2A 109.6 . . ?
N2 C2 H2B 109.6 . . ?
C1 C2 H2B 109.6 . . ?
H2A C2 H2B 108.1 . . ?
C4 C3 N1 110.6(5) . . ?
C4 C3 H3A 109.5 . . ?
N1 C3 H3A 109.5 . . ?
C4 C3 H3B 109.5 . . ?
N1 C3 H3B 109.5 . . ?
H3A C3 H3B 108.1 . . ?
N3 C4 C3 108.7(4) . . ?
N3 C4 H4A 109.9 . . ?
C3 C4 H4A 109.9 . . ?
N3 C4 H4B 109.9 . . ?
C3 C4 H4B 109.9 . . ?
H4A C4 H4B 108.3 . . ?
N2 C5 C6 109.5(4) . . ?
N2 C5 H5A 109.8 . . ?
C6 C5 H5A 109.8 . . ?
N2 C5 H5B 109.8 . . ?
C6 C5 H5B 109.8 . . ?
H5A C5 H5B 108.2 . . ?
C5 C6 N3 110.6(4) . . ?
C5 C6 H6A 109.5 . . ?
N3 C6 H6A 109.5 . . ?
C5 C6 H6B 109.5 . . ?
N3 C6 H6B 109.5 . . ?
H6A C6 H6B 108.1 . . ?
C8 C7 C9 108.9(5) . . ?
C8 C7 P1 113.3(4) . . ?
C9 C7 P1 115.6(4) . . ?
C8 C7 H7 106.1 . . ?
C9 C7 H7 106.1 . . ?
P1 C7 H7 106.1 . . ?
C7 C8 H8A 109.5 . . ?
C7 C8 H8B 109.5 . . ?
H8A C8 H8B 109.5 . . ?
C7 C8 H8C 109.5 . . ?
H8A C8 H8C 109.5 . . ?
H8B C8 H8C 109.5 . . ?
C7 C9 H9A 109.5 . . ?
C7 C9 H9B 109.5 . . ?
H9A C9 H9B 109.5 . . ?
C7 C9 H9C 109.5 . . ?
H9A C9 H9C 109.5 . . ?
H9B C9 H9C 109.5 . . ?
C11 C10 C12 109.5(4) . . ?
C11 C10 P1 114.1(4) . . ?
C12 C10 P1 113.6(4) . . ?
C11 C10 H10 106.3 . . ?
C12 C10 H10 106.3 . . ?
P1 C10 H10 106.3 . . ?
C10 C11 H11A 109.5 . . ?
C10 C11 H11B 109.5 . . ?
H11A C11 H11B 109.5 . . ?
C10 C11 H11C 109.5 . . ?
H11A C11 H11C 109.5 . . ?
H11B C11 H11C 109.5 . . ?
C10 C12 H12A 109.5 . . ?
C10 C12 H12B 109.5 . . ?
H12A C12 H12B 109.5 . . ?
C10 C12 H12C 109.5 . . ?
H12A C12 H12C 109.5 . . ?
H12B C12 H12C 109.5 . . ?
C14 C13 C15 109.8(4) . . ?
C14 C13 P1 114.7(4) . . ?
C15 C13 P1 114.8(4) . . ?
C14 C13 H13 105.5 . . ?
C15 C13 H13 105.5 . . ?
P1 C13 H13 105.5 . . ?
C13 C14 H14A 109.5 . . ?
C13 C14 H14B 109.5 . . ?
H14A C14 H14B 109.5 . . ?
C13 C14 H14C 109.5 . . ?
H14A C14 H14C 109.5 . . ?
H14B C14 H14C 109.5 . . ?
C13 C15 H15A 109.5 . . ?
C13 C15 H15B 109.5 . . ?
H15A C15 H15B 109.5 . . ?
C13 C15 H15C 109.5 . . ?
H15A C15 H15C 109.5 . . ?
H15B C15 H15C 109.5 . . ?
F4A B1 F3A 114.0(6) . . ?
F4A B1 F2B 82.4(5) . . ?
F3A B1 F2B 125.3(6) . . ?
F4A B1 F3B 129.8(6) . . ?
F3A B1 F3B 22.9(4) . . ?
F2B B1 F3B 107.0(5) . . ?
F4A B1 F2A 110.8(5) . . ?
F3A B1 F2A 111.3(5) . . ?
F2B B1 F2A 28.4(4) . . ?
F3B B1 F2A 88.9(5) . . ?
F4A B1 F4B 29.4(4) . . ?
F3A B1 F4B 88.3(6) . . ?
F2B B1 F4B 109.3(6) . . ?
F3B B1 F4B 108.6(6) . . ?
F2A B1 F4B 137.2(6) . . ?
F4A B1 F1 108.8(4) . . ?
F3A B1 F1 108.1(5) . . ?
F2B B1 F1 115.0(5) . . ?
F3B B1 F1 110.6(5) . . ?
F2A B1 F1 103.2(5) . . ?
F4B B1 F1 106.1(5) . . ?
F7 B2 F8 109.1(6) . . ?
F7 B2 F5 108.7(6) . . ?
F8 B2 F5 109.8(6) . . ?
F7 B2 F6 110.2(6) . . ?
F8 B2 F6 108.6(5) . . ?
F5 B2 F6 110.5(5) . . ?
N4 C16 C17 179.5(8) . . ?
C16 C17 H17A 109.5 . . ?
C16 C17 H17B 109.5 . . ?
H17A C17 H17B 109.5 . . ?
C16 C17 H17C 109.5 . . ?
H17A C17 H17C 109.5 . . ?
H17B C17 H17C 109.5 . . ?

loop_
_geom_bond_atom_site_label_1
_geom_bond_atom_site_label_2
_geom_bond_distance
_geom_bond_site_symmetry_2
_geom_bond_publ_flag
Os N3 2.146(5) . ?
Os N1 2.154(5) . ?
Os N2 2.171(4) . ?
Os P1 2.3312(14) . ?
Os H04 1.578(10) . ?
Os H02 1.582(10) . ?
Os H03 1.582(10) . ?
Os H01 1.577(10) . ?
P1 C10 1.834(6) . ?
P1 C7 1.852(5) . ?
P1 C13 1.853(5) . ?
N1 C1 1.489(6) . ?
N1 C3 1.503(7) . ?
N1 H1N 0.866(10) . ?
N2 C5 1.492(7) . ?
N2 C2 1.496(7) . ?
N2 H2N 0.867(10) . ?
N3 C4 1.497(7) . ?
N3 C6 1.510(7) . ?
N3 H3N 0.867(10) . ?
C1 C2 1.503(8) . ?
C1 H1A 0.9900 . ?
C1 H1B 0.9900 . ?
C2 H2A 0.9900 . ?
C2 H2B 0.9900 . ?
C3 C4 1.500(7) . ?
C3 H3A 0.9900 . ?
C3 H3B 0.9900 . ?
C4 H4A 0.9900 . ?
C4 H4B 0.9900 . ?
C5 C6 1.509(8) . ?
C5 H5A 0.9900 . ?
C5 H5B 0.9900 . ?
C6 H6A 0.9900 . ?
C6 H6B 0.9900 . ?
C7 C8 1.521(8) . ?
C7 C9 1.535(8) . ?
C7 H7 1.0000 . ?
C8 H8A 0.9800 . ?
C8 H8B 0.9800 . ?
C8 H8C 0.9800 . ?
C9 H9A 0.9800 . ?
C9 H9B 0.9800 . ?
C9 H9C 0.9800 . ?
C10 C11 1.531(7) . ?
C10 C12 1.531(7) . ?
C10 H10 1.0000 . ?
C11 H11A 0.9800 . ?
C11 H11B 0.9800 . ?
C11 H11C 0.9800 . ?
C12 H12A 0.9800 . ?
C12 H12B 0.9800 . ?
C12 H12C 0.9800 . ?
C13 C14 1.528(8) . ?
C13 C15 1.538(7) . ?
C13 H13 1.0000 . ?
C14 H14A 0.9800 . ?
C14 H14B 0.9800 . ?
C14 H14C 0.9800 . ?
C15 H15A 0.9800 . ?
C15 H15B 0.9800 . ?
C15 H15C 0.9800 . ?
B1 F4A 1.363(6) . ?
B1 F3A 1.384(6) . ?
B1 F2B 1.390(7) . ?
B1 F3B 1.400(6) . ?
B1 F2A 1.402(6) . ?
B1 F4B 1.406(7) . ?
B1 F1 1.421(7) . ?
B2 F7 1.374(9) . ?
B2 F8 1.376(8) . ?
B2 F5 1.377(8) . ?
B2 F6 1.382(7) . ?
C16 N4 1.144(7) . ?
C16 C17 1.441(8) . ?
C17 H17A 0.9800 . ?
C17 H17B 0.9800 . ?
C17 H17C 0.9800 . ?

loop_
_geom_torsion_atom_site_label_1
_geom_torsion_atom_site_label_2
_geom_torsion_atom_site_label_3
_geom_torsion_atom_site_label_4
_geom_torsion
_geom_torsion_site_symmetry_1
_geom_torsion_site_symmetry_2
_geom_torsion_site_symmetry_3
_geom_torsion_site_symmetry_4
_geom_torsion_publ_flag
N3 Os P1 C10 -117.7(2) . . . . ?
N1 Os P1 C10 151.9(3) . . . . ?
N2 Os P1 C10 -27.3(3) . . . . ?
N3 Os P1 C7 -0.7(2) . . . . ?
N1 Os P1 C7 -91.2(3) . . . . ?
N2 Os P1 C7 89.7(3) . . . . ?
N3 Os P1 C13 119.0(2) . . . . ?
N1 Os P1 C13 28.5(3) . . . . ?
N2 Os P1 C13 -150.6(3) . . . . ?
N3 Os N1 C1 115.6(3) . . . . ?
N2 Os N1 C1 34.3(3) . . . . ?
P1 Os N1 C1 -145.1(2) . . . . ?
N3 Os N1 C3 -10.3(3) . . . . ?
N2 Os N1 C3 -91.6(3) . . . . ?
P1 Os N1 C3 89.0(4) . . . . ?
N3 Os N2 C5 32.2(4) . . . . ?
N1 Os N2 C5 112.9(4) . . . . ?
P1 Os N2 C5 -67.7(4) . . . . ?
N3 Os N2 C2 -92.3(4) . . . . ?
N1 Os N2 C2 -11.5(4) . . . . ?
P1 Os N2 C2 167.9(3) . . . . ?
N1 Os N3 C4 33.5(3) . . . . ?
N2 Os N3 C4 112.6(3) . . . . ?
P1 Os N3 C4 -108.7(3) . . . . ?
N1 Os N3 C6 -88.4(4) . . . . ?
N2 Os N3 C6 -9.2(4) . . . . ?
P1 Os N3 C6 129.5(4) . . . . ?
C3 N1 C1 C2 72.9(6) . . . . ?
Os N1 C1 C2 -52.2(5) . . . . ?
C5 N2 C2 C1 -134.1(5) . . . . ?
Os N2 C2 C1 -13.4(6) . . . . ?
N1 C1 C2 N2 42.9(6) . . . . ?
C1 N1 C3 C4 -137.7(5) . . . . ?
Os N1 C3 C4 -15.3(5) . . . . ?
C6 N3 C4 C3 70.7(5) . . . . ?
Os N3 C4 C3 -52.1(5) . . . . ?
N1 C3 C4 N3 44.5(6) . . . . ?
C2 N2 C5 C6 74.0(6) . . . . ?
Os N2 C5 C6 -50.7(5) . . . . ?
N2 C5 C6 N3 44.4(7) . . . . ?
C4 N3 C6 C5 -135.1(5) . . . . ?
Os N3 C6 C5 -15.8(6) . . . . ?
C10 P1 C7 C8 -164.4(4) . . . . ?
C13 P1 C7 C8 -53.4(5) . . . . ?
Os P1 C7 C8 71.9(4) . . . . ?
C10 P1 C7 C9 -37.8(5) . . . . ?
C13 P1 C7 C9 73.2(5) . . . . ?
Os P1 C7 C9 -161.5(4) . . . . ?
C7 P1 C10 C11 176.7(4) . . . . ?
C13 P1 C10 C11 65.3(4) . . . . ?
Os P1 C10 C11 -63.3(4) . . . . ?
C7 P1 C10 C12 -56.8(4) . . . . ?
C13 P1 C10 C12 -168.2(4) . . . . ?
Os P1 C10 C12 63.3(4) . . . . ?
C10 P1 C13 C14 36.4(5) . . . . ?
C7 P1 C13 C14 -73.5(5) . . . . ?
Os P1 C13 C14 164.8(3) . . . . ?
C10 P1 C13 C15 -92.2(5) . . . . ?
C7 P1 C13 C15 157.8(5) . . . . ?
Os P1 C13 C15 36.1(5) . . . . ?
